data_7102155
loop_
_publ_author_name
'Hill, Yennifer'
'Brice\~no, Alexander'

_publ_section_title
;
 Exploiting the use of hydrogen bonding and metal-coordination in the
 self-assembly of photoreactive multicomponent networks.
;
_journal_issue 38
_journal_name_full 'Chemical communications (Cambridge, England)'
_journal_page_first 3930
_journal_page_last 3932
_journal_paper_doi 10.1039/b706936g
_journal_year 2007
_chemical_formula_moiety 'C26 H24 Mn N6 O2 S2'
_chemical_formula_sum 'C26 H24 Mn N6 O2 S2'
_chemical_formula_weight 571.57
_chemical_name_systematic
;
?
;
_space_group_IT_number 2
_symmetry_cell_setting triclinic
_symmetry_space_group_name_Hall '-P 1'
_symmetry_space_group_name_H-M 'P -1'
_atom_sites_solution_hydrogens geom
_atom_sites_solution_primary direct
_atom_sites_solution_secondary difmap
_audit_creation_method SHELXL-97
_cell_angle_alpha 78.178(8)
_cell_angle_beta 82.985(9)
_cell_angle_gamma 78.844(7)
_cell_formula_units_Z 2
_cell_length_a 7.8749(9)
_cell_length_b 10.3195(11)
_cell_length_c 17.814(2)
_cell_measurement_reflns_used 2155
_cell_measurement_temperature 293(2)
_cell_measurement_theta_max 27.60
_cell_measurement_theta_min 1.80
_cell_volume 1385.1(3)
_computing_cell_refinement 'CrystalClear (Rigaku/MSC Inc., 2005)'
_computing_data_collection 'CrystalClear (Rigaku/MSC Inc., 2005)'
_computing_data_reduction 'CrystalClear (Rigaku/MSC Inc., 2005)'
_computing_molecular_graphics
;
SHELXLTL-NT V5.1 (Bruker AXS, 1998) and DIAMOND
(Brandenburg, 1998)
;
_computing_publication_material
;
SHELXLTL-NT V5.1 (Bruker AXS, 1998) and PLATON (Spek, 2003).
;
_computing_structure_refinement 'SHELXLTL-NT V5.1 (Bruker AXS, 1998)'
_computing_structure_solution 'SHELXLTL-NT V5.1 (Bruker AXS, 1998)'
_diffrn_ambient_temperature 293(2)
_diffrn_detector_area_resol_mean 14.6306
_diffrn_measured_fraction_theta_full 0.973
_diffrn_measured_fraction_theta_max 0.779
_diffrn_measurement_device
;
Mercury (2x2 bin mode)
;
_diffrn_measurement_device_type 'Rigaku AFC7S Mercury'
_diffrn_measurement_method \w
_diffrn_radiation_detector CCD
_diffrn_radiation_monochromator graphite
_diffrn_radiation_source 'normal-focus sealed tube'
_diffrn_radiation_type MoK\a
_diffrn_radiation_wavelength 0.71070
_diffrn_reflns_av_R_equivalents 0.0378
_diffrn_reflns_av_sigmaI/netI 0.0541
_diffrn_reflns_limit_h_max 9
_diffrn_reflns_limit_h_min -9
_diffrn_reflns_limit_k_max 12
_diffrn_reflns_limit_k_min -12
_diffrn_reflns_limit_l_max 21
_diffrn_reflns_limit_l_min -17
_diffrn_reflns_number 16070
_diffrn_reflns_theta_full 25.00
_diffrn_reflns_theta_max 28.06
_diffrn_reflns_theta_min 2.05
_exptl_absorpt_coefficient_mu 0.661
_exptl_absorpt_correction_T_max 0.930
_exptl_absorpt_correction_T_min 0.838
_exptl_absorpt_correction_type multi-scan
_exptl_absorpt_process_details 'Jacobson, R. (1998) Private communication'
_exptl_crystal_colour brown
_exptl_crystal_density_diffrn 1.371
_exptl_crystal_density_method 'not measured'
_exptl_crystal_description prism
_exptl_crystal_F_000 590
_exptl_crystal_size_max 0.36
_exptl_crystal_size_mid 0.24
_exptl_crystal_size_min 0.12
_refine_diff_density_max 0.705
_refine_diff_density_min -0.370
_refine_diff_density_rms 0.064
_refine_ls_extinction_method none
_refine_ls_goodness_of_fit_ref 1.087
_refine_ls_hydrogen_treatment constr
_refine_ls_matrix_type full
_refine_ls_number_parameters 413
_refine_ls_number_reflns 5261
_refine_ls_number_restraints 462
_refine_ls_restrained_S_all 1.055
_refine_ls_R_factor_all 0.1118
_refine_ls_R_factor_gt 0.0714
_refine_ls_shift/su_max 0.000
_refine_ls_shift/su_mean 0.000
_refine_ls_structure_factor_coef Fsqd
_refine_ls_weighting_details 'calc w=1/[\s^2^(Fo^2^)+(0.1024P)^2^+0.1073P] where P=(Fo^2^+2Fc^2^)/3'
_refine_ls_weighting_scheme calc
_refine_ls_wR_factor_gt 0.1766
_refine_ls_wR_factor_ref 0.1998
_reflns_number_gt 3467
_reflns_number_total 5261
_reflns_threshold_expression >2sigma(I)
_cod_data_source_file b706936g.txt
_cod_data_source_block 2
_cod_depositor_comments
;
The following automatic conversions were performed:
'_symmetry_cell_setting' value 'Triclinic' changed to 'triclinic'
according to '/home/saulius/struct/CIF-dictionaries/cif_core.dic'
dictionary named 'cif_core.dic' version 2.4.1 from
2010-06-29.

'_exptl_absorpt_correction_type' value 'Multi-scan' changed
to 'multi-scan' according to
'/home/saulius/struct/CIF-dictionaries/cif_core.dic' dictionary named
'cif_core.dic' version 2.4.1 from 2010-06-29.

Automatic conversion script
Id: cif_fix_enum 1527 2010-12-29 10:47:43Z saulius 
;
_cod_original_sg_symbol_Hall -P1
_cod_original_sg_symbol_H-M P-1
_cod_database_code 7102155

loop_
_symmetry_equiv_pos_as_xyz
'x, y, z'
'-x, -y, -z'

loop_
_atom_site_label
_atom_site_type_symbol
_atom_site_fract_x
_atom_site_fract_y
_atom_site_fract_z
_atom_site_U_iso_or_equiv
_atom_site_adp_type
_atom_site_occupancy
_atom_site_symmetry_multiplicity
_atom_site_calc_flag
_atom_site_refinement_flags
_atom_site_disorder_assembly
_atom_site_disorder_group
Mn1 Mn 0.19904(8) -0.00135(6) 0.22383(3) 0.0523(2) Uani 1 1 d . . .
S1 S -0.37660(16) 0.25312(14) 0.19535(8) 0.0768(4) Uani 1 1 d . A .
S2 S 0.68343(19) -0.20354(17) 0.38313(8) 0.0962(5) Uani 1 1 d . A .
O1 O 0.0537(4) -0.1148(3) 0.31855(18) 0.0805(9) Uani 1 1 d . A .
H1W1 H -0.0529 -0.1226 0.3254 0.097 Uiso 1 1 d R . .
H2W1 H 0.0937 -0.1548 0.3610 0.097 Uiso 1 1 d R . .
O2 O 0.3564(4) 0.1081(3) 0.13129(15) 0.0697(9) Uani 1 1 d . A .
H1W2 H 0.3561 0.1263 0.0826 0.084 Uiso 1 1 d R . .
H2W2 H 0.4469 0.1249 0.1463 0.084 Uiso 1 1 d R . .
N1 N -0.0485(6) 0.1000(4) 0.1771(2) 0.0746(11) Uani 1 1 d . A .
N2 N 0.4236(5) -0.1074(4) 0.2839(2) 0.0647(10) Uani 1 1 d . A .
N5 N 0.1884(5) 0.1753(4) 0.28720(18) 0.0586(9) Uani 1 1 d . A .
N6 N 0.1733(5) 0.7544(4) 0.4610(2) 0.0715(11) Uani 1 1 d . . .
C1 C -0.1856(6) 0.1628(4) 0.1845(2) 0.0544(10) Uani 1 1 d . . .
C2 C 0.5309(6) -0.1482(4) 0.3253(2) 0.0543(10) Uani 1 1 d . . .
C5 C 0.2297(9) -0.3423(7) 0.0499(4) 0.0449(19) Uani 0.584(8) 1 d PGDU A 1
C6 C 0.1502(12) -0.2098(8) 0.0268(4) 0.053(2) Uani 0.584(8) 1 d PGDU A 1
H6A H 0.1013 -0.1836 -0.0201 0.064 Uiso 0.584(8) 1 calc PR A 1
C7 C 0.1437(18) -0.1164(6) 0.0737(6) 0.068(3) Uani 0.584(8) 1 d PGDU A 1
H7A H 0.0905 -0.0278 0.0582 0.081 Uiso 0.584(8) 1 calc PR A 1
N3 N 0.217(2) -0.1555(8) 0.1438(6) 0.047(2) Uani 0.584(8) 1 d PGDU A 1
C8 C 0.2964(16) -0.2880(8) 0.1669(4) 0.0480(19) Uani 0.584(8) 1 d PGDU A 1
H8A H 0.3453 -0.3141 0.2138 0.058 Uiso 0.584(8) 1 calc PR A 1
C9 C 0.3028(11) -0.3814(6) 0.1200(4) 0.054(2) Uani 0.584(8) 1 d PGDU A 1
H9A H 0.3560 -0.4700 0.1354 0.064 Uiso 0.584(8) 1 calc PR A 1
C3 C 0.2275(10) -0.4346(7) -0.0021(4) 0.053(2) Uani 0.584(8) 1 d PDU A 1
H3A H 0.1865 -0.3950 -0.0498 0.063 Uiso 0.584(8) 1 calc PR A 1
C4 C 0.2755(10) -0.5657(7) 0.0092(5) 0.052(2) Uani 0.584(8) 1 d PDU A 1
H4A H 0.3184 -0.6072 0.0562 0.063 Uiso 0.584(8) 1 calc PR A 1
C10 C 0.2679(12) -0.6519(7) -0.0445(4) 0.043(2) Uani 0.584(8) 1 d PGDU A 1
N4 N 0.3064(13) -0.7898(7) -0.0182(4) 0.049(2) Uani 0.584(8) 1 d PGDU A 1
C11 C 0.3077(17) -0.8780(6) -0.0678(5) 0.061(3) Uani 0.584(8) 1 d PGDU A 1
H11A H 0.3335 -0.9703 -0.0501 0.073 Uiso 0.584(8) 1 calc PR A 1
C12 C 0.270(2) -0.8283(9) -0.1437(5) 0.063(3) Uani 0.584(8) 1 d PGDU A 1
H12A H 0.2714 -0.8873 -0.1768 0.076 Uiso 0.584(8) 1 calc PR A 1
C13 C 0.232(2) -0.6904(9) -0.1700(4) 0.065(3) Uani 0.584(8) 1 d PGDU A 1
H13A H 0.2070 -0.6571 -0.2208 0.079 Uiso 0.584(8) 1 calc PR A 1
C14 C 0.2306(14) -0.6021(6) -0.1204(5) 0.054(2) Uani 0.584(8) 1 d PGDU A 1
H14A H 0.2048 -0.5099 -0.1380 0.065 Uiso 0.584(8) 1 calc PR A 1
C5A C 0.2665(12) -0.3837(8) 0.0778(6) 0.048(3) Uani 0.416(8) 1 d PGDU A 2
C6A C 0.1849(15) -0.2554(9) 0.0466(5) 0.052(3) Uani 0.416(8) 1 d PGDU A 2
H6AA H 0.1420 -0.2392 -0.0015 0.062 Uiso 0.416(8) 1 calc PR A 2
C7A C 0.167(2) -0.1514(8) 0.0872(7) 0.037(2) Uani 0.416(8) 1 d PGDU A 2
H7AA H 0.1127 -0.0655 0.0663 0.044 Uiso 0.416(8) 1 calc PR A 2
N3A N 0.231(3) -0.1756(11) 0.1590(8) 0.048(3) Uani 0.416(8) 1 d PGDU A 2
C8A C 0.313(3) -0.3039(12) 0.1902(7) 0.071(3) Uani 0.416(8) 1 d PGDU A 2
H8AA H 0.3560 -0.3201 0.2382 0.085 Uiso 0.416(8) 1 calc PR A 2
C9A C 0.3307(17) -0.4079(9) 0.1496(6) 0.060(3) Uani 0.416(8) 1 d PGDU A 2
H9AA H 0.3853 -0.4938 0.1705 0.072 Uiso 0.416(8) 1 calc PR A 2
C3A C 0.2790(14) -0.4999(10) 0.0410(6) 0.057(3) Uani 0.416(8) 1 d PDU A 2
H3AA H 0.3379 -0.5808 0.0664 0.069 Uiso 0.416(8) 1 calc PR A 2
C4A C 0.2176(15) -0.5042(13) -0.0234(6) 0.058(3) Uani 0.416(8) 1 d PDU A 2
H4AA H 0.1536 -0.4236 -0.0467 0.069 Uiso 0.416(8) 1 calc PR A 2
C10A C 0.2335(17) -0.6142(10) -0.0639(7) 0.051(3) Uani 0.416(8) 1 d PGDU A 2
N4A N 0.2986(17) -0.7396(12) -0.0222(5) 0.044(3) Uani 0.416(8) 1 d PGDU A 2
C11A C 0.322(2) -0.8531(9) -0.0555(8) 0.046(3) Uani 0.416(8) 1 d PGDU A 2
H11B H 0.3658 -0.9370 -0.0276 0.055 Uiso 0.416(8) 1 calc PR A 2
C12A C 0.281(3) -0.8412(11) -0.1306(8) 0.057(3) Uani 0.416(8) 1 d PGDU A 2
H12B H 0.2968 -0.9171 -0.1529 0.069 Uiso 0.416(8) 1 calc PR A 2
C13A C 0.216(3) -0.7158(14) -0.1723(6) 0.060(3) Uani 0.416(8) 1 d PGDU A 2
H13B H 0.1883 -0.7078 -0.2225 0.072 Uiso 0.416(8) 1 calc PR A 2
C14A C 0.192(2) -0.6023(10) -0.1390(7) 0.060(3) Uani 0.416(8) 1 d PGDU A 2
H14B H 0.1487 -0.5184 -0.1669 0.072 Uiso 0.416(8) 1 calc PR A 2
C15 C 0.1713(7) 0.5139(5) 0.3939(3) 0.0806(15) Uani 1 1 d D . .
H15A H 0.1167 0.5961 0.3679 0.097 Uiso 1 1 calc R . .
C16 C 0.2366(7) 0.5119(5) 0.4586(2) 0.0814(15) Uani 1 1 d D . .
H16A H 0.2912 0.4290 0.4838 0.098 Uiso 1 1 calc R . .
C17 C 0.1793(7) 0.3947(5) 0.3602(3) 0.0695(13) Uani 1 1 d . . .
C18 C 0.1108(7) 0.4093(5) 0.2912(3) 0.0810(15) Uani 1 1 d . A .
H18A H 0.0593 0.4941 0.2672 0.097 Uiso 1 1 calc R . .
C19 C 0.1172(7) 0.3012(5) 0.2573(3) 0.0728(13) Uani 1 1 d . . .
H19A H 0.0692 0.3159 0.2105 0.087 Uiso 1 1 calc R A .
C20 C 0.2589(7) 0.1586(5) 0.3534(2) 0.0719(13) Uani 1 1 d . . .
H20A H 0.3129 0.0731 0.3750 0.086 Uiso 1 1 calc R A .
C21 C 0.2550(7) 0.2644(6) 0.3915(3) 0.0798(15) Uani 1 1 d . A .
H21A H 0.3034 0.2478 0.4384 0.096 Uiso 1 1 calc R . .
C22 C 0.2314(6) 0.6291(5) 0.4953(2) 0.0652(12) Uani 1 1 d . . .
C23 C 0.1776(8) 0.8524(5) 0.4997(3) 0.0926(17) Uani 1 1 d . . .
H23A H 0.1386 0.9408 0.4765 0.111 Uiso 1 1 calc R . .
C24 C 0.2367(9) 0.8293(7) 0.5720(3) 0.099(2) Uani 1 1 d . . .
H24A H 0.2367 0.9002 0.5969 0.119 Uiso 1 1 calc R . .
C25 C 0.2951(8) 0.7000(7) 0.6058(3) 0.0951(18) Uani 1 1 d . . .
H25A H 0.3361 0.6805 0.6544 0.114 Uiso 1 1 calc R . .
C26 C 0.2922(8) 0.6003(6) 0.5673(3) 0.0874(16) Uani 1 1 d . . .
H26A H 0.3317 0.5115 0.5895 0.105 Uiso 1 1 calc R . .

loop_
_atom_site_aniso_label
_atom_site_aniso_U_11
_atom_site_aniso_U_22
_atom_site_aniso_U_33
_atom_site_aniso_U_23
_atom_site_aniso_U_13
_atom_site_aniso_U_12
Mn1 0.0579(4) 0.0498(4) 0.0541(4) -0.0205(3) -0.0162(3) -0.0025(3)
S1 0.0594(8) 0.0849(10) 0.0927(9) -0.0340(7) -0.0162(6) -0.0043(7)
S2 0.0764(10) 0.1235(13) 0.0812(9) 0.0221(8) -0.0346(7) -0.0257(9)
O1 0.066(2) 0.099(3) 0.0768(19) -0.0064(17) -0.0126(16) -0.0217(19)
O2 0.085(2) 0.079(2) 0.0547(16) -0.0187(14) -0.0145(15) -0.0248(18)
N1 0.075(3) 0.071(3) 0.086(3) -0.033(2) -0.031(2) 0.002(2)
N2 0.064(2) 0.071(3) 0.061(2) -0.0208(18) -0.0137(19) -0.003(2)
N5 0.068(2) 0.056(2) 0.056(2) -0.0212(16) -0.0080(17) -0.0088(19)
N6 0.080(3) 0.076(3) 0.062(2) -0.026(2) -0.0005(19) -0.012(2)
C1 0.066(3) 0.047(2) 0.055(2) -0.0145(18) -0.024(2) -0.004(2)
C2 0.062(3) 0.052(3) 0.052(2) -0.0118(18) -0.011(2) -0.013(2)
C5 0.043(4) 0.047(5) 0.043(4) -0.011(4) -0.009(3) 0.001(4)
C6 0.062(5) 0.052(5) 0.043(4) -0.014(4) -0.024(3) 0.014(4)
C7 0.076(6) 0.056(5) 0.067(6) -0.009(5) -0.020(5) 0.006(5)
N3 0.054(5) 0.035(4) 0.052(5) -0.009(3) -0.013(4) 0.001(3)
C8 0.063(4) 0.040(4) 0.042(4) -0.006(3) -0.026(4) 0.003(4)
C9 0.069(5) 0.039(4) 0.048(6) 0.001(4) -0.018(5) 0.002(4)
C3 0.061(4) 0.051(5) 0.048(4) -0.019(3) -0.009(3) -0.004(4)
C4 0.064(5) 0.044(4) 0.052(4) -0.016(3) -0.012(3) -0.005(4)
C10 0.050(5) 0.034(5) 0.046(4) -0.010(4) -0.006(3) -0.008(4)
N4 0.066(4) 0.031(4) 0.058(4) -0.020(3) -0.003(3) -0.016(4)
C11 0.082(6) 0.064(5) 0.052(5) -0.036(4) -0.011(4) -0.018(5)
C12 0.073(6) 0.066(6) 0.053(5) -0.021(4) -0.007(4) -0.010(5)
C13 0.078(6) 0.061(5) 0.066(5) -0.024(4) -0.011(4) -0.017(5)
C14 0.069(6) 0.052(4) 0.052(5) -0.026(4) -0.021(4) -0.010(4)
C5A 0.051(6) 0.036(5) 0.052(7) 0.003(5) -0.019(5) 0.001(4)
C6A 0.057(6) 0.062(8) 0.036(5) -0.008(6) -0.032(4) 0.009(6)
C7A 0.049(5) 0.027(5) 0.032(5) -0.004(4) -0.024(4) 0.009(5)
N3A 0.056(6) 0.054(7) 0.041(5) -0.016(5) -0.022(4) -0.005(6)
C8A 0.083(7) 0.054(6) 0.074(8) -0.013(6) -0.016(7) -0.002(6)
C9A 0.075(7) 0.042(6) 0.066(8) -0.016(5) -0.019(6) -0.001(5)
C3A 0.059(6) 0.048(6) 0.064(6) -0.016(5) -0.012(5) 0.002(5)
C4A 0.057(6) 0.056(7) 0.057(6) -0.015(5) -0.004(5) -0.001(5)
C10A 0.055(6) 0.051(6) 0.050(6) -0.012(5) -0.017(5) -0.008(5)
N4A 0.057(5) 0.038(6) 0.050(4) -0.027(4) -0.001(4) -0.019(5)
C11A 0.058(5) 0.036(5) 0.055(5) -0.026(4) -0.007(5) -0.016(4)
C12A 0.071(6) 0.055(6) 0.056(6) -0.027(5) -0.010(6) -0.015(6)
C13A 0.077(7) 0.062(6) 0.055(6) -0.033(5) -0.014(5) -0.015(6)
C14A 0.073(8) 0.068(6) 0.052(6) -0.029(5) -0.025(5) -0.012(5)
C15 0.090(4) 0.073(3) 0.086(3) -0.030(3) -0.012(3) -0.011(3)
C16 0.093(4) 0.084(4) 0.076(3) -0.034(3) -0.005(3) -0.018(3)
C17 0.075(3) 0.053(3) 0.087(3) -0.032(2) 0.006(3) -0.013(3)
C18 0.098(4) 0.056(3) 0.098(4) -0.028(3) -0.033(3) -0.004(3)
C19 0.084(4) 0.057(3) 0.082(3) -0.022(2) -0.022(3) -0.004(3)
C20 0.098(4) 0.065(3) 0.061(3) -0.028(2) -0.021(2) -0.007(3)
C21 0.091(4) 0.103(4) 0.059(3) -0.040(3) -0.012(3) -0.022(3)
C22 0.072(3) 0.070(3) 0.062(3) -0.030(2) 0.000(2) -0.018(3)
C23 0.115(5) 0.058(3) 0.103(4) -0.025(3) 0.000(3) -0.008(3)
C24 0.124(5) 0.103(5) 0.093(4) -0.066(4) 0.013(4) -0.039(4)
C25 0.116(5) 0.113(5) 0.074(3) -0.044(3) -0.017(3) -0.030(4)
C26 0.120(5) 0.078(4) 0.070(3) -0.022(3) -0.019(3) -0.016(3)

loop_
_atom_type_symbol
_atom_type_description
_atom_type_scat_dispersion_real
_atom_type_scat_dispersion_imag
_atom_type_scat_source
C C 0.0033 0.0016 'International Tables Vol C Tables 4.2.6.8 and 6.1.1.4'
H H 0.0000 0.0000 'International Tables Vol C Tables 4.2.6.8 and 6.1.1.4'
Mn Mn 0.3368 0.7283 'International Tables Vol C Tables 4.2.6.8 and 6.1.1.4'
N N 0.0061 0.0033 'International Tables Vol C Tables 4.2.6.8 and 6.1.1.4'
O O 0.0106 0.0060 'International Tables Vol C Tables 4.2.6.8 and 6.1.1.4'
S S 0.1246 0.1234 'International Tables Vol C Tables 4.2.6.8 and 6.1.1.4'

loop_
_geom_angle_atom_site_label_1
_geom_angle_atom_site_label_2
_geom_angle_atom_site_label_3
_geom_angle
N2 Mn1 O1 84.13(13)
N2 Mn1 O2 93.15(13)
O1 Mn1 O2 177.28(11)
N2 Mn1 N1 172.64(15)
O1 Mn1 N1 88.97(15)
O2 Mn1 N1 93.75(14)
N2 Mn1 N3A 88.1(4)
O1 Mn1 N3A 89.2(5)
O2 Mn1 N3A 90.8(6)
N1 Mn1 N3A 94.3(4)
N2 Mn1 N5 89.01(13)
O1 Mn1 N5 93.78(12)
O2 Mn1 N5 86.10(11)
N1 Mn1 N5 88.92(13)
N3A Mn1 N5 175.7(6)
N2 Mn1 N3 94.9(3)
O1 Mn1 N3 94.1(4)
O2 Mn1 N3 86.2(4)
N1 Mn1 N3 88.1(3)
N3A Mn1 N3 8.0(5)
N5 Mn1 N3 171.5(3)
Mn1 O1 H1W1 131.2
Mn1 O1 H2W1 124.7
H1W1 O1 H2W1 103.7
Mn1 O2 H1W2 133.8
Mn1 O2 H2W2 113.2
H1W2 O2 H2W2 112.1
C1 N1 Mn1 150.3(3)
C2 N2 Mn1 167.4(3)
C20 N5 C19 116.3(4)
C20 N5 Mn1 122.1(3)
C19 N5 Mn1 121.6(3)
C22 N6 C23 116.8(4)
N1 C1 S1 179.0(4)
N2 C2 S2 179.0(4)
C6 C5 C9 120.0
C6 C5 C3 116.5(5)
C9 C5 C3 123.5(5)
C5 C6 C7 120.0
C5 C6 H6A 120.0
C7 C6 H6A 120.0
C6 C7 N3 120.0
C6 C7 H7A 120.0
N3 C7 H7A 120.0
C8 N3 C7 120.0
C8 N3 Mn1 119.9(4)
C7 N3 Mn1 120.0(4)
C9 C8 N3 120.0
C9 C8 H8A 120.0
N3 C8 H8A 120.0
C8 C9 C5 120.0
C8 C9 H9A 120.0
C5 C9 H9A 120.0
C4 C3 C5 128.8(8)
C4 C3 H3A 115.6
C5 C3 H3A 115.6
C3 C4 C10 126.1(8)
C3 C4 H4A 116.9
C10 C4 H4A 116.9
N4 C10 C14 120.0
N4 C10 C4 117.1(6)
C14 C10 C4 122.8(6)
C10 N4 C11 120.0
C12 C11 N4 120.0
C12 C11 H11A 120.0
N4 C11 H11A 120.0
C13 C12 C11 120.0
C13 C12 H12A 120.0
C11 C12 H12A 120.0
C12 C13 C14 120.0
C12 C13 H13A 120.0
C14 C13 H13A 120.0
C13 C14 C10 120.0
C13 C14 H14A 120.0
C10 C14 H14A 120.0
C6A C5A C9A 120.0
C6A C5A C3A 123.0(7)
C9A C5A C3A 116.8(7)
C5A C6A C7A 120.0
C5A C6A H6AA 120.0
C7A C6A H6AA 120.0
N3A C7A C6A 120.0
N3A C7A H7AA 120.0
C6A C7A H7AA 120.0
C8A N3A C7A 120.0
C8A N3A Mn1 121.2(5)
C7A N3A Mn1 118.8(5)
N3A C8A C9A 120.0
N3A C8A H8AA 120.0
C9A C8A H8AA 120.0
C8A C9A C5A 120.0
C8A C9A H9AA 120.0
C5A C9A H9AA 120.0
C4A C3A C5A 128.1(11)
C4A C3A H3AA 115.9
C5A C3A H3AA 115.9
C3A C4A C10A 130.2(12)
C3A C4A H4AA 114.9
C10A C4A H4AA 114.9
N4A C10A C14A 120.0
N4A C10A C4A 114.7(9)
C14A C10A C4A 125.3(9)
C11A N4A C10A 120.0
N4A C11A C12A 120.0
N4A C11A H11B 120.0
C12A C11A H11B 120.0
C13A C12A C11A 120.0
C13A C12A H12B 120.0
C11A C12A H12B 120.0
C12A C13A C14A 120.0
C12A C13A H13B 120.0
C14A C13A H13B 120.0
C13A C14A C10A 120.0
C13A C14A H14B 120.0
C10A C14A H14B 120.0
C16 C15 C17 124.0(5)
C16 C15 H15A 118.0
C17 C15 H15A 118.0
C15 C16 C22 126.1(5)
C15 C16 H16A 116.9
C22 C16 H16A 116.9
C18 C17 C21 115.6(4)
C18 C17 C15 118.9(4)
C21 C17 C15 125.5(4)
C19 C18 C17 120.8(5)
C19 C18 H18A 119.6
C17 C18 H18A 119.6
N5 C19 C18 124.1(4)
N5 C19 H19A 117.9
C18 C19 H19A 117.9
N5 C20 C21 122.5(4)
N5 C20 H20A 118.7
C21 C20 H20A 118.7
C17 C21 C20 120.6(4)
C17 C21 H21A 119.7
C20 C21 H21A 119.7
N6 C22 C26 122.0(4)
N6 C22 C16 122.4(4)
C26 C22 C16 115.6(5)
N6 C23 C24 123.7(5)
N6 C23 H23A 118.1
C24 C23 H23A 118.1
C25 C24 C23 118.2(5)
C25 C24 H24A 120.9
C23 C24 H24A 120.9
C26 C25 C24 118.6(5)
C26 C25 H25A 120.7
C24 C25 H25A 120.7
C25 C26 C22 120.7(5)
C25 C26 H26A 119.7
C22 C26 H26A 119.7

loop_
_geom_bond_atom_site_label_1
_geom_bond_atom_site_label_2
_geom_bond_distance
Mn1 N2 2.169(4)
Mn1 O1 2.183(3)
Mn1 O2 2.193(3)
Mn1 N1 2.199(4)
Mn1 N3A 2.288(7)
Mn1 N5 2.316(3)
Mn1 N3 2.319(5)
S1 C1 1.621(5)
S2 C2 1.620(4)
O1 H1W1 0.8499
O1 H2W1 0.8500
O2 H1W2 0.8500
O2 H2W2 0.8500
N1 C1 1.155(5)
N2 C2 1.150(5)
N5 C20 1.330(5)
N5 C19 1.340(5)
N6 C22 1.330(6)
N6 C23 1.343(6)
C5 C6 1.3900
C5 C9 1.3900
C5 C3 1.462(2)
C6 C7 1.3900
C6 H6A 0.9300
C7 N3 1.3900
C7 H7A 0.9300
N3 C8 1.3900
C8 C9 1.3900
C8 H8A 0.9300
C9 H9A 0.9300
C3 C4 1.313(9)
C3 H3A 0.9300
C4 C10 1.447(7)
C4 H4A 0.9300
C10 N4 1.3900
C10 C14 1.3900
N4 C11 1.3900
C11 C12 1.3900
C11 H11A 0.9300
C12 C13 1.3900
C12 H12A 0.9300
C13 C14 1.3900
C13 H13A 0.9300
C14 H14A 0.9300
C5A C6A 1.3900
C5A C9A 1.3900
C5A C3A 1.462(2)
C6A C7A 1.3900
C6A H6AA 0.9300
C7A N3A 1.3900
C7A H7AA 0.9300
N3A C8A 1.3900
C8A C9A 1.3900
C8A H8AA 0.9300
C9A H9AA 0.9300
C3A C4A 1.310(12)
C3A H3AA 0.9300
C4A C10A 1.443(10)
C4A H4AA 0.9300
C10A N4A 1.3900
C10A C14A 1.3900
N4A C11A 1.3900
C11A C12A 1.3900
C11A H11B 0.9300
C12A C13A 1.3900
C12A H12B 0.9300
C13A C14A 1.3900
C13A H13B 0.9300
C14A H14B 0.9300
C15 C16 1.3133(19)
C15 C17 1.464(6)
C15 H15A 0.9300
C16 C22 1.480(6)
C16 H16A 0.9300
C17 C18 1.370(6)
C17 C21 1.392(7)
C18 C19 1.363(6)
C18 H18A 0.9300
C19 H19A 0.9300
C20 C21 1.393(6)
C20 H20A 0.9300
C21 H21A 0.9300
C22 C26 1.379(6)
C23 C24 1.383(8)
C23 H23A 0.9300
C24 C25 1.362(8)
C24 H24A 0.9300
C25 C26 1.354(7)
C25 H25A 0.9300
C26 H26A 0.9300
